data_4072624
loop_
_publ_author_name
'Voinov, Maxim A.'
'Shevelev, Tikhon G.'
'Rybalova, Tatyana V.'
'Gatilov, Yury V.'
'Pervukhina, Natalie V.'
'Burdukov, Aleksei B.'
'Grigor'ev, Igor A.'

_publ_section_title
;
 \a-Organoelement Nitrones:&#x00A0; Synthesis, Properties, and IR and13C
 NMR Spectral and X-ray Structural Characterization&#x2020;
;
_journal_issue 7
_journal_name_full Organometallics
_journal_page_first 1607
_journal_paper_doi 10.1021/om060883o
_journal_volume 26
_journal_year 2007
_chemical_formula_structural 'Cu (C5 H F6 O2)2 (C7 H15 N2 O2 (P O (C6 H5)2))'
_chemical_formula_sum 'C29 H27 Cu F12 N2 O7 P'
_chemical_formula_weight 838.04
_chemical_name_systematic
;
 ?
;
_space_group_IT_number 14
_symmetry_cell_setting monoclinic
_symmetry_space_group_name_Hall '-P 2ybc'
_symmetry_space_group_name_H-M 'P 1 21/c 1'
_atom_sites_solution_hydrogens geom
_atom_sites_solution_primary direct
_atom_sites_solution_secondary difmap
_audit_creation_method SHELXL-97
_cell_angle_alpha 90.00
_cell_angle_beta 101.87(1)
_cell_angle_gamma 90.00
_cell_formula_units_Z 4
_cell_length_a 12.326(2)
_cell_length_b 16.382(1)
_cell_length_c 18.107(2)
_cell_measurement_reflns_used 24
_cell_measurement_temperature 293(2)
_cell_measurement_theta_max 15
_cell_measurement_theta_min 10
_cell_volume 3578.1(7)
_computing_cell_refinement 'CD4CAO (Enraf-Nonius)'
_computing_data_collection 'CD4CAO (Enraf-Nonius)'
_computing_data_reduction 'CADDAT (Enraf-Nonius)'
_computing_molecular_graphics 'local programs'
_computing_publication_material 'local programs'
_computing_structure_refinement 'SHELXL-97 (Sheldrick, 1997)'
_computing_structure_solution 'SHELXS-97 (Sheldrick, 1990)'
_diffrn_ambient_temperature 293(2)
_diffrn_measured_fraction_theta_full 0.762
_diffrn_measured_fraction_theta_max 0.762
_diffrn_measurement_device_type 'Enraf-Nonius CAD4'
_diffrn_measurement_method \q/2\q
_diffrn_radiation_monochromator graphite
_diffrn_radiation_source 'fine-focus sealed tube'
_diffrn_radiation_type MoK\a
_diffrn_radiation_wavelength 0.71069
_diffrn_reflns_av_R_equivalents 0.0121
_diffrn_reflns_av_sigmaI/netI 0.0963
_diffrn_reflns_limit_h_max 12
_diffrn_reflns_limit_h_min 0
_diffrn_reflns_limit_k_max 19
_diffrn_reflns_limit_k_min 0
_diffrn_reflns_limit_l_max 20
_diffrn_reflns_limit_l_min -21
_diffrn_reflns_number 5028
_diffrn_reflns_theta_full 24.97
_diffrn_reflns_theta_max 24.97
_diffrn_reflns_theta_min 2.10
_diffrn_standards_decay_% 0
_diffrn_standards_interval_time 60
_diffrn_standards_number 3
_exptl_absorpt_coefficient_mu 0.763
_exptl_absorpt_correction_T_max 1.04949
_exptl_absorpt_correction_T_min 0.95055
_exptl_absorpt_correction_type empirical
_exptl_absorpt_process_details 'CADDAT (Enraf-Nonius)'
_exptl_crystal_colour green
_exptl_crystal_density_diffrn 1.556
_exptl_crystal_density_method 'not measured'
_exptl_crystal_description needle
_exptl_crystal_F_000 1692
_exptl_crystal_size_max 0.32
_exptl_crystal_size_mid 0.36
_exptl_crystal_size_min 0.88
_refine_diff_density_max 0.388
_refine_diff_density_min -0.335
_refine_diff_density_rms 0.054
_refine_ls_extinction_coef 0.00000(16)
_refine_ls_extinction_expression Fc^*^=kFc[1+0.001xFc^2^\l^3^/sin(2\q)]^-1/4^
_refine_ls_extinction_method SHELXL
_refine_ls_goodness_of_fit_ref 0.807
_refine_ls_hydrogen_treatment mixed
_refine_ls_matrix_type full
_refine_ls_number_parameters 470
_refine_ls_number_reflns 4797
_refine_ls_number_restraints 0
_refine_ls_restrained_S_all 0.807
_refine_ls_R_factor_all 0.0808
_refine_ls_R_factor_gt 0.0484
_refine_ls_shift/su_max 1.178
_refine_ls_shift/su_mean 0.003
_refine_ls_structure_factor_coef Fsqd
_refine_ls_weighting_details 'calc w=1/[\s^2^(Fo^2^)+(0.0639P)^2^+0.0000P] where P=(Fo^2^+2Fc^2^)/3'
_refine_ls_weighting_scheme calc
_refine_ls_wR_factor_gt 0.1129
_refine_ls_wR_factor_ref 0.1215
_reflns_number_gt 2792
_reflns_number_total 4797
_reflns_threshold_expression >2sigma(I)
_cod_data_source_file om060883osi20060926_014004.cif
_cod_data_source_block '[Cu(hfac)2phln]_Voinov'
_cod_depositor_comments
;
The following automatic conversions were performed:
'_atom_site_symetry_multiplicity' tag replaced with
'_atom_site_symmetry_multiplicity'.

Automatic conversion script
Id: cif_correct_tags 1440 2010-10-19 06:21:57Z saulius 
;
_cod_original_sg_symbol_H-M P2(1)/c
_cod_database_code 4072624

loop_
_symmetry_equiv_pos_as_xyz
'x, y, z'
'-x, y+1/2, -z+1/2'
'-x, -y, -z'
'x, -y-1/2, z-1/2'

loop_
_atom_site_label
_atom_site_type_symbol
_atom_site_fract_x
_atom_site_fract_y
_atom_site_fract_z
_atom_site_U_iso_or_equiv
_atom_site_adp_type
_atom_site_occupancy
_atom_site_symmetry_multiplicity
_atom_site_calc_flag
_atom_site_refinement_flags
Cu Cu 0.71958(5) 0.23922(3) 0.74065(3) 0.0545(2) Uani 1 1 d .
O1 O 0.5622(3) 0.2530(2) 0.70782(18) 0.0632(9) Uani 1 1 d .
O2 O 0.7005(3) 0.12973(19) 0.77793(18) 0.0625(9) Uani 1 1 d .
C1 C 0.4889(5) 0.2027(4) 0.7178(3) 0.0672(15) Uani 1 1 d .
C2 C 0.5058(5) 0.1273(4) 0.7507(3) 0.0722(16) Uani 1 1 d .
H2A H 0.4444 0.0954 0.7537 0.087 Uiso 1 1 calc R
C3 C 0.6087(5) 0.0971(3) 0.7793(3) 0.0630(15) Uani 1 1 d .
C4 C 0.3708(6) 0.2306(5) 0.6853(6) 0.106(3) Uani 1 1 d .
F1 F 0.3554(4) 0.2542(6) 0.6194(4) 0.276(5) Uani 1 1 d .
F2 F 0.3523(4) 0.2951(3) 0.7270(4) 0.185(3) Uani 1 1 d .
F3 F 0.2960(3) 0.1814(3) 0.6949(3) 0.158(2) Uani 1 1 d .
C5 C 0.6236(9) 0.0130(4) 0.8175(5) 0.110(3) Uani 1 1 d .
F4 F 0.6966(5) -0.0294(3) 0.8008(4) 0.205(3) Uani 1 1 d .
F5 F 0.6341(9) 0.0146(3) 0.8834(3) 0.280(5) Uani 1 1 d .
F6 F 0.5371(5) -0.0325(3) 0.7940(5) 0.240(4) Uani 1 1 d .
O3 O 0.7348(3) 0.3460(2) 0.69905(19) 0.0633(9) Uani 1 1 d .
O4 O 0.8764(3) 0.21970(19) 0.76061(18) 0.0597(9) Uani 1 1 d .
C6 C 0.8253(5) 0.3823(3) 0.7043(3) 0.0571(14) Uani 1 1 d .
C7 C 0.9292(5) 0.3522(4) 0.7312(3) 0.0747(17) Uani 1 1 d .
H7A H 0.9899 0.3863 0.7329 0.090 Uiso 1 1 calc R
C8 C 0.9470(5) 0.2725(4) 0.7560(3) 0.0650(15) Uani 1 1 d .
C9 C 0.8108(8) 0.4694(4) 0.6762(5) 0.100(2) Uani 1 1 d .
F7 F 0.9033(5) 0.5102(3) 0.6911(4) 0.203(3) Uani 1 1 d .
F8 F 0.7507(6) 0.5123(3) 0.7069(4) 0.206(3) Uani 1 1 d .
F9 F 0.7824(7) 0.4763(3) 0.6073(3) 0.236(4) Uani 1 1 d .
C10 C 1.0663(6) 0.2423(5) 0.7833(6) 0.103(2) Uani 1 1 d .
F10 F 1.0856(3) 0.1820(3) 0.7404(4) 0.163(2) Uani 1 1 d .
F11 F 1.0858(4) 0.2159(5) 0.8494(4) 0.231(4) Uani 1 1 d .
F12 F 1.1409(3) 0.2966(3) 0.7759(3) 0.155(2) Uani 1 1 d .
N1 N 0.7551(3) 0.3838(2) 1.0571(2) 0.0587(11) Uani 1 1 d .
O5 O 0.7408(3) 0.3254(2) 1.10176(18) 0.0766(11) Uani 1 1 d .
N2 N 0.8005(4) 0.5092(3) 1.0230(2) 0.0711(13) Uani 1 1 d .
O6 O 0.7842(5) 0.5981(4) 1.0148(3) 0.199(3) Uani 1 1 d .
H6A H 0.8126 0.6169 0.9723 0.299 Uiso 1 1 calc R
H6B H 0.8228 0.6249 1.0598 0.299 Uiso 1 1 calc R
H6C H 0.7065 0.6104 1.0071 0.299 Uiso 1 1 calc R
O7 O 0.7382(3) 0.2969(2) 0.85594(16) 0.0649(10) Uani 1 1 d .
P P 0.74787(12) 0.28138(8) 0.93781(7) 0.0583(4) Uani 1 1 d .
C11 C 0.7612(4) 0.3774(3) 0.9860(3) 0.0521(13) Uani 1 1 d .
C12 C 0.7622(4) 0.4709(3) 1.0845(3) 0.0630(15) Uani 1 1 d .
C13 C 0.6458(5) 0.4935(4) 1.0949(3) 0.094(2) Uani 1 1 d .
H13A H 0.5946 0.4897 1.0473 0.142 Uiso 1 1 calc R
H13B H 0.6462 0.5483 1.1137 0.142 Uiso 1 1 calc R
H13C H 0.6237 0.4566 1.1303 0.142 Uiso 1 1 calc R
C14 C 0.8475(5) 0.4763(3) 1.1584(3) 0.0826(18) Uani 1 1 d .
H14A H 0.9193 0.4620 1.1497 0.124 Uiso 1 1 calc R
H14B H 0.8274 0.4393 1.1945 0.124 Uiso 1 1 calc R
H14C H 0.8494 0.5310 1.1777 0.124 Uiso 1 1 calc R
C15 C 0.7759(4) 0.4597(3) 0.9537(3) 0.0595(14) Uani 1 1 d .
C16 C 0.8763(5) 0.4637(4) 0.9159(3) 0.0895(19) Uani 1 1 d .
H16A H 0.9420 0.4487 0.9518 0.134 Uiso 1 1 calc R
H16B H 0.8841 0.5182 0.8983 0.134 Uiso 1 1 calc R
H16C H 0.8655 0.4266 0.8740 0.134 Uiso 1 1 calc R
C17 C 0.6697(5) 0.4835(3) 0.8965(3) 0.092(2) Uani 1 1 d .
H17A H 0.6074 0.4818 0.9207 0.137 Uiso 1 1 calc R
H17B H 0.6580 0.4459 0.8550 0.137 Uiso 1 1 calc R
H17C H 0.6776 0.5377 0.8781 0.137 Uiso 1 1 calc R
C18 C 0.8684(5) 0.2227(3) 0.9786(3) 0.0622(14) Uani 1 1 d .
C19 C 0.8864(6) 0.1518(4) 0.9442(4) 0.101(2) Uani 1 1 d .
H19A H 0.8339 0.1336 0.9030 0.121 Uiso 1 1 calc R
C20 C 0.9803(8) 0.1066(5) 0.9690(5) 0.125(3) Uani 1 1 d .
H20A H 0.9901 0.0572 0.9460 0.151 Uiso 1 1 calc R
C21 C 1.0608(6) 0.1350(6) 1.0285(5) 0.116(3) Uani 1 1 d .
H21A H 1.1255 0.1054 1.0453 0.139 Uiso 1 1 calc R
C22 C 1.0438(6) 0.2055(6) 1.0614(4) 0.110(2) Uani 1 1 d .
H22A H 1.0976 0.2251 1.1012 0.132 Uiso 1 1 calc R
C23 C 0.9486(5) 0.2495(4) 1.0375(4) 0.098(2) Uani 1 1 d .
H23A H 0.9383 0.2982 1.0616 0.117 Uiso 1 1 calc R
C24 C 0.6249(5) 0.2346(3) 0.9554(3) 0.0670(15) Uani 1 1 d .
C25 C 0.6249(6) 0.1757(4) 1.0100(4) 0.105(2) Uani 1 1 d .
H25A H 0.6913 0.1593 1.0407 0.126 Uiso 1 1 calc R
C26 C 0.5274(9) 0.1416(6) 1.0187(5) 0.155(4) Uani 1 1 d .
H26A H 0.5277 0.1019 1.0554 0.185 Uiso 1 1 calc R
C27 C 0.4305(9) 0.1649(7) 0.9746(6) 0.148(4) Uani 1 1 d .
H27A H 0.3650 0.1401 0.9806 0.177 Uiso 1 1 calc R
C28 C 0.4271(6) 0.2248(6) 0.9210(5) 0.125(3) Uani 1 1 d .
H28A H 0.3598 0.2420 0.8919 0.150 Uiso 1 1 calc R
C29 C 0.5258(5) 0.2589(4) 0.9113(4) 0.0884(18) Uani 1 1 d .
H29A H 0.5251 0.2987 0.8745 0.106 Uiso 1 1 calc R

loop_
_atom_site_aniso_label
_atom_site_aniso_U_11
_atom_site_aniso_U_22
_atom_site_aniso_U_33
_atom_site_aniso_U_23
_atom_site_aniso_U_13
_atom_site_aniso_U_12
Cu 0.0525(4) 0.0558(4) 0.0560(4) 0.0067(3) 0.0134(3) -0.0083(3)
O1 0.056(2) 0.063(2) 0.071(2) 0.0004(19) 0.0161(18) -0.0079(19)
O2 0.069(2) 0.057(2) 0.063(2) 0.0060(17) 0.0159(19) -0.0140(19)
C1 0.059(4) 0.069(4) 0.077(4) -0.021(3) 0.021(3) -0.009(3)
C2 0.067(4) 0.067(4) 0.090(4) -0.011(3) 0.033(3) -0.026(3)
C3 0.086(5) 0.054(3) 0.055(3) -0.008(3) 0.027(3) -0.022(3)
C4 0.062(5) 0.075(5) 0.197(9) 0.001(5) 0.061(6) -0.003(4)
F1 0.077(3) 0.537(14) 0.200(6) 0.193(9) -0.005(4) 0.023(5)
F2 0.092(3) 0.105(3) 0.351(9) -0.040(5) 0.030(4) 0.022(3)
F3 0.060(2) 0.119(3) 0.302(7) -0.025(4) 0.051(3) -0.014(2)
C5 0.182(9) 0.054(5) 0.123(7) -0.014(5) 0.098(6) -0.036(5)
F4 0.259(7) 0.087(3) 0.322(8) 0.088(4) 0.179(6) 0.046(4)
F5 0.639(16) 0.106(4) 0.112(4) 0.036(3) 0.118(7) -0.032(6)
F6 0.173(5) 0.098(4) 0.407(11) 0.099(5) -0.037(6) -0.061(4)
O3 0.065(2) 0.059(2) 0.066(2) 0.0058(18) 0.0121(19) -0.0106(19)
O4 0.056(2) 0.059(2) 0.065(2) -0.0057(18) 0.0132(18) -0.0084(18)
C6 0.075(4) 0.053(3) 0.051(3) -0.007(3) 0.028(3) -0.012(3)
C7 0.066(4) 0.065(4) 0.102(5) -0.010(3) 0.039(4) -0.019(3)
C8 0.058(4) 0.071(4) 0.070(4) -0.018(3) 0.023(3) -0.005(3)
C9 0.143(7) 0.057(5) 0.111(6) 0.002(4) 0.051(6) -0.029(5)
F7 0.178(5) 0.082(3) 0.340(9) 0.046(4) 0.034(5) -0.041(3)
F8 0.306(8) 0.074(3) 0.302(8) 0.061(4) 0.209(6) 0.060(4)
F9 0.497(12) 0.086(3) 0.101(4) 0.042(3) 0.003(6) -0.036(5)
C10 0.061(5) 0.100(6) 0.156(8) -0.007(6) 0.039(5) -0.004(5)
F10 0.097(3) 0.115(3) 0.289(7) -0.035(4) 0.067(4) 0.021(3)
F11 0.072(3) 0.423(11) 0.185(5) 0.130(7) -0.001(3) 0.024(4)
F12 0.057(2) 0.123(3) 0.288(6) -0.024(4) 0.045(3) -0.014(2)
N1 0.061(3) 0.062(3) 0.053(3) -0.002(2) 0.011(2) -0.007(2)
O5 0.109(3) 0.074(3) 0.049(2) 0.0054(19) 0.022(2) -0.021(2)
N2 0.104(4) 0.047(3) 0.068(3) -0.002(2) 0.033(3) -0.008(2)
O6 0.309(9) 0.133(6) 0.175(6) -0.005(4) 0.094(6) -0.002(5)
O7 0.079(3) 0.077(2) 0.041(2) -0.0025(17) 0.0157(18) 0.0057(19)
P 0.0641(9) 0.0668(9) 0.0433(8) -0.0029(7) 0.0097(7) 0.0000(7)
C11 0.050(3) 0.065(4) 0.042(3) -0.002(2) 0.009(2) 0.003(3)
C12 0.071(4) 0.062(4) 0.061(4) -0.007(3) 0.026(3) -0.003(3)
C13 0.091(5) 0.116(5) 0.086(5) -0.002(4) 0.039(4) 0.012(4)
C14 0.095(5) 0.085(4) 0.061(4) -0.013(3) 0.002(4) -0.024(4)
C15 0.073(4) 0.058(3) 0.052(3) 0.004(3) 0.024(3) -0.003(3)
C16 0.087(5) 0.110(5) 0.081(4) -0.007(4) 0.040(4) -0.025(4)
C17 0.103(5) 0.080(4) 0.082(5) 0.016(3) -0.004(4) 0.017(4)
C18 0.074(4) 0.061(4) 0.050(3) 0.002(3) 0.009(3) 0.002(3)
C19 0.127(6) 0.086(5) 0.078(5) 0.004(4) -0.009(4) 0.035(4)
C20 0.165(8) 0.109(6) 0.097(6) 0.009(5) 0.015(6) 0.068(6)
C21 0.096(6) 0.141(8) 0.111(7) 0.035(6) 0.019(5) 0.047(6)
C22 0.074(5) 0.140(7) 0.108(6) 0.010(5) -0.002(4) 0.028(5)
C23 0.077(5) 0.105(5) 0.103(5) -0.013(4) -0.003(4) 0.013(4)
C24 0.072(4) 0.076(4) 0.051(3) -0.017(3) 0.008(3) -0.010(3)
C25 0.105(6) 0.128(6) 0.079(5) 0.012(4) 0.009(4) -0.038(5)
C26 0.153(9) 0.223(11) 0.097(7) 0.022(6) 0.048(6) -0.095(9)
C27 0.113(8) 0.208(11) 0.136(9) -0.058(8) 0.059(7) -0.080(8)
C28 0.068(5) 0.168(9) 0.140(8) -0.038(6) 0.023(5) -0.015(6)
C29 0.069(4) 0.104(5) 0.094(5) -0.015(4) 0.022(4) -0.002(4)

loop_
_atom_type_symbol
_atom_type_description
_atom_type_scat_dispersion_real
_atom_type_scat_dispersion_imag
_atom_type_scat_source
C C 0.0033 0.0016 'International Tables Vol C Tables 4.2.6.8 and 6.1.1.4'
H H 0.0000 0.0000 'International Tables Vol C Tables 4.2.6.8 and 6.1.1.4'
N N 0.0061 0.0033 'International Tables Vol C Tables 4.2.6.8 and 6.1.1.4'
O O 0.0106 0.0060 'International Tables Vol C Tables 4.2.6.8 and 6.1.1.4'
F F 0.0171 0.0103 'International Tables Vol C Tables 4.2.6.8 and 6.1.1.4'
P P 0.1023 0.0942 'International Tables Vol C Tables 4.2.6.8 and 6.1.1.4'
Cu Cu 0.3201 1.2651 'International Tables Vol C Tables 4.2.6.8 and 6.1.1.4'

loop_
_geom_angle_atom_site_label_1
_geom_angle_atom_site_label_2
_geom_angle_atom_site_label_3
_geom_angle
O4 Cu O1 172.53(14)
O4 Cu O3 92.84(15)
O1 Cu O3 86.89(15)
O4 Cu O2 88.27(15)
O1 Cu O2 91.69(15)
O3 Cu O2 177.29(14)
O4 Cu O7 89.35(13)
O1 Cu O7 98.11(13)
O3 Cu O7 88.96(13)
O2 Cu O7 93.53(13)
C1 O1 Cu 125.8(4)
C3 O2 Cu 124.9(4)
O1 C1 C2 127.0(5)
O1 C1 C4 113.8(5)
C2 C1 C4 119.1(6)
C3 C2 C1 122.7(5)
O2 C3 C2 127.7(5)
O2 C3 C5 111.4(6)
C2 C3 C5 120.8(6)
F1 C4 F3 111.2(9)
F1 C4 F2 106.7(8)
F3 C4 F2 102.2(6)
F1 C4 C1 114.4(6)
F3 C4 C1 115.0(7)
F2 C4 C1 106.1(7)
F5 C5 F4 109.4(11)
F5 C5 F6 104.9(8)
F4 C5 F6 100.9(7)
F5 C5 C3 114.5(6)
F4 C5 C3 115.1(6)
F6 C5 C3 110.6(8)
C6 O3 Cu 123.9(3)
C8 O4 Cu 124.3(3)
O3 C6 C7 127.8(5)
O3 C6 C9 112.4(6)
C7 C6 C9 119.9(6)
C6 C7 C8 122.1(5)
O4 C8 C7 127.8(5)
O4 C8 C10 113.1(6)
C7 C8 C10 119.1(6)
F9 C9 F8 109.4(9)
F9 C9 F7 102.6(7)
F8 C9 F7 101.3(7)
F9 C9 C6 114.7(6)
F8 C9 C6 115.2(6)
F7 C9 C6 112.1(7)
F11 C10 F12 109.4(8)
F11 C10 F10 106.5(8)
F12 C10 F10 103.6(6)
F11 C10 C8 113.8(6)
F12 C10 C8 113.3(7)
F10 C10 C8 109.4(7)
O5 N1 C11 127.0(4)
O5 N1 C12 120.3(4)
C11 N1 C12 112.7(4)
C12 N2 O6 116.7(4)
C12 N2 C15 112.1(4)
O6 N2 C15 117.3(4)
P O7 Cu 145.4(2)
O7 P C24 110.8(2)
O7 P C11 108.5(2)
C24 P C11 106.6(2)
O7 P C18 113.1(2)
C24 P C18 111.0(3)
C11 P C18 106.5(2)
N1 C11 C15 110.4(4)
N1 C11 P 122.1(4)
C15 C11 P 127.4(4)
N2 C12 N1 99.5(4)
N2 C12 C14 112.2(5)
N1 C12 C14 109.0(4)
N2 C12 C13 117.1(5)
N1 C12 C13 106.0(4)
C14 C12 C13 111.8(5)
N2 C15 C11 100.5(4)
N2 C15 C16 108.3(4)
C11 C15 C16 112.7(4)
N2 C15 C17 115.5(4)
C11 C15 C17 109.6(4)
C16 C15 C17 109.9(5)
C19 C18 C23 118.1(6)
C19 C18 P 117.9(5)
C23 C18 P 123.6(5)
C18 C19 C20 121.3(7)
C19 C20 C21 119.6(7)
C22 C21 C20 119.0(7)
C21 C22 C23 121.1(7)
C18 C23 C22 120.8(7)
C29 C24 C25 119.2(6)
C29 C24 P 117.3(5)
C25 C24 P 123.6(5)
C26 C25 C24 119.9(7)
C27 C26 C25 120.7(9)
C26 C27 C28 121.0(9)
C27 C28 C29 118.6(9)
C24 C29 C28 120.6(7)

loop_
_geom_bond_atom_site_label_1
_geom_bond_atom_site_label_2
_geom_bond_distance
Cu O4 1.918(3)
Cu O1 1.922(3)
Cu O3 1.929(3)
Cu O2 1.948(3)
Cu O7 2.260(3)
O1 C1 1.264(6)
O2 C3 1.256(6)
C1 C2 1.369(7)
C1 C4 1.524(9)
C2 C3 1.361(7)
C3 C5 1.537(9)
C4 F1 1.232(9)
C4 F3 1.263(7)
C4 F2 1.344(8)
C5 F5 1.174(8)
C5 F4 1.222(8)
C5 F6 1.298(9)
O3 C6 1.250(6)
O4 C8 1.242(6)
C6 C7 1.365(7)
C6 C9 1.513(8)
C7 C8 1.383(7)
C8 C10 1.534(8)
C9 F9 1.228(8)
C9 F8 1.234(8)
C9 F7 1.302(8)
C10 F11 1.249(9)
C10 F12 1.306(7)
C10 F10 1.308(8)
N1 O5 1.287(5)
N1 C11 1.310(6)
N1 C12 1.508(6)
N2 C12 1.438(6)
N2 O6 1.472(6)
N2 C15 1.473(6)
O7 P 1.485(3)
P C24 1.784(6)
P C11 1.790(5)
P C18 1.796(5)
C11 C15 1.496(6)
C12 C14 1.525(6)
C12 C13 1.530(7)
C15 C16 1.533(7)
C15 C17 1.543(7)
C18 C19 1.357(7)
C18 C23 1.369(7)
C19 C20 1.370(8)
C20 C21 1.386(9)
C21 C22 1.336(9)
C22 C23 1.369(8)
C24 C29 1.374(7)
C24 C25 1.382(8)
C25 C26 1.364(9)
C26 C27 1.348(11)
C27 C28 1.375(11)
C28 C29 1.383(9)
